data_7718053
loop_
_publ_author_name
'Teixeira, Micha&#xeb;l'
'Louis, Beno&#xee;t'
'Baudron, St&#xe9;phane A'

_publ_section_title
;
 A blessing and a curse: impact of urea derivatives on the secondary
 building unit of Ca-MOFs prepared in deep eutectic solvents.
;
_journal_issue 12
_journal_name_full 'Dalton transactions (Cambridge, England : 2003)'
_journal_page_first 5006
_journal_page_last 5016
_journal_paper_doi 10.1039/d4dt03254c
_journal_volume 54
_journal_year 2025
_chemical_formula_moiety 'C15 H12 Ca N2 O5'
_chemical_formula_sum 'C15 H12 Ca N2 O5'
_chemical_formula_weight 340.35
_space_group_crystal_system monoclinic
_space_group_IT_number 15
_space_group_name_Hall '-C 2yc'
_space_group_name_H-M_alt 'C 1 2/c 1'
_atom_sites_solution_hydrogens mixed
_atom_sites_solution_primary direct
_atom_sites_solution_secondary difmap
_audit_creation_method SHELXL-2019/3
_audit_update_record
;
2024-11-19 deposited with the CCDC.	2025-02-12 downloaded from the CCDC.
;
_cell_angle_alpha 90
_cell_angle_beta 130.396(3)
_cell_angle_gamma 90
_cell_formula_units_Z 8
_cell_length_a 29.6335(16)
_cell_length_b 6.6713(3)
_cell_length_c 19.3696(10)
_cell_measurement_reflns_used 5435
_cell_measurement_temperature 120(2)
_cell_measurement_theta_max 66.28
_cell_measurement_theta_min 3.92
_cell_volume 2916.3(3)
_computing_cell_refinement 'Bruker SAINT'
_computing_data_collection 'Bruker APEX4'
_computing_data_reduction 'Bruker SAINT'
_computing_molecular_graphics 'Bruker SHELXTL'
_computing_publication_material 'Bruker SHELXTL'
_computing_structure_refinement 'SHELXL-2019/2(Sheldrick, 2019)'
_computing_structure_solution 'SHELXT 2018/2 (Sheldrick, 2018)'
_diffrn_ambient_temperature 120(2)
_diffrn_measured_fraction_theta_full 0.991
_diffrn_measured_fraction_theta_max 0.991
_diffrn_measurement_device_type 'Bruker PHOTON-III CPAD'
_diffrn_measurement_method '\f and \w shuterless scans'
_diffrn_radiation_type CuK\a
_diffrn_radiation_wavelength 1.54178
_diffrn_reflns_av_R_equivalents 0.0489
_diffrn_reflns_av_unetI/netI 0.0485
_diffrn_reflns_Laue_measured_fraction_full 0.991
_diffrn_reflns_Laue_measured_fraction_max 0.991
_diffrn_reflns_limit_h_max 34
_diffrn_reflns_limit_h_min -34
_diffrn_reflns_limit_k_max 7
_diffrn_reflns_limit_k_min -7
_diffrn_reflns_limit_l_max 22
_diffrn_reflns_limit_l_min -23
_diffrn_reflns_number 9480
_diffrn_reflns_point_group_measured_fraction_full 0.991
_diffrn_reflns_point_group_measured_fraction_max 0.991
_diffrn_reflns_theta_full 66.507
_diffrn_reflns_theta_max 66.507
_diffrn_reflns_theta_min 2.996
_diffrn_source 'Cu-ImuS DIAMOND microfocus tube'
_exptl_absorpt_coefficient_mu 3.984
_exptl_absorpt_correction_T_max 0.7528
_exptl_absorpt_correction_T_min 0.5583
_exptl_absorpt_correction_type multi-scan
_exptl_absorpt_process_details sadabs
_exptl_crystal_colour colourless
_exptl_crystal_density_diffrn 1.550
_exptl_crystal_description needle
_exptl_crystal_F_000 1408
_exptl_crystal_size_max 0.100
_exptl_crystal_size_mid 0.060
_exptl_crystal_size_min 0.040
_refine_diff_density_max 0.968
_refine_diff_density_min -0.993
_refine_diff_density_rms 0.123
_refine_ls_extinction_method none
_refine_ls_goodness_of_fit_ref 1.100
_refine_ls_hydrogen_treatment constr
_refine_ls_matrix_type full
_refine_ls_number_parameters 218
_refine_ls_number_reflns 2541
_refine_ls_number_restraints 39
_refine_ls_restrained_S_all 1.126
_refine_ls_R_factor_all 0.0868
_refine_ls_R_factor_gt 0.0803
_refine_ls_shift/su_max 0.000
_refine_ls_shift/su_mean 0.000
_refine_ls_structure_factor_coef Fsqd
_refine_ls_weighting_details 'w=1/[\s^2^(Fo^2^)+(0.1486P)^2^+15.4955P] where P=(Fo^2^+2Fc^2^)/3'
_refine_ls_weighting_scheme calc
_refine_ls_wR_factor_gt 0.2232
_refine_ls_wR_factor_ref 0.2342
_reflns_Friedel_coverage 0.000
_reflns_number_gt 2293
_reflns_number_total 2541
_reflns_threshold_expression 'I > 2\s(I)'
_cod_data_source_file d4dt03254c2.cif
_cod_data_source_block CaMOF11
_cod_depositor_comments 'Adding full bibliography for 7718045--7718055.cif.'
_cod_original_sg_symbol_H-M 'C 2/c'
_cod_database_code 7718053
_shelx_shelxl_version_number 2019/3
_shelx_space_group_comment
;
The symmetry employed for this shelxl refinement is uniquely defined
by the following loop, which should always be used as a source of
symmetry information in preference to the above space-group names.
They are only intended as comments.
;
_shelx_estimated_absorpt_t_min 0.691
_shelx_estimated_absorpt_t_max 0.857

loop_
_space_group_symop_operation_xyz
'x, y, z'
'-x, y, -z+1/2'
'x+1/2, y+1/2, z'
'-x+1/2, y+1/2, -z+1/2'
'-x, -y, -z'
'x, -y, z-1/2'
'-x+1/2, -y+1/2, -z'
'x+1/2, -y+1/2, z-1/2'

loop_
_atom_site_label
_atom_site_type_symbol
_atom_site_fract_x
_atom_site_fract_y
_atom_site_fract_z
_atom_site_U_iso_or_equiv
_atom_site_adp_type
_atom_site_occupancy
_atom_site_site_symmetry_order
_atom_site_calc_flag
_atom_site_refinement_flags_posn
_atom_site_refinement_flags_adp
_atom_site_refinement_flags_occupancy
_atom_site_disorder_assembly
_atom_site_disorder_group
C1 C 0.8258(3) 0.7005(12) 0.6297(5) 0.0369(15) Uani 1 1 d . . . . .
C2 C 0.926(2) 0.635(18) 0.706(4) 0.093(7) Uani 0.6 1 d . . P A 1
H2A H 0.951144 0.514464 0.732160 0.111 Uiso 0.6 1 calc R U P A 1
H2B H 0.950529 0.754872 0.737985 0.111 Uiso 0.6 1 calc R U P A 1
C3 C 0.8931(16) 0.650(10) 0.604(4) 0.093(7) Uani 0.6 1 d . . P A 1
H3A H 0.908959 0.759536 0.590863 0.111 Uiso 0.6 1 calc R U P A 1
H3B H 0.894945 0.522013 0.579896 0.111 Uiso 0.6 1 calc R U P A 1
C2B C 0.921(3) 0.63(3) 0.705(6) 0.093(7) Uani 0.4 1 d D . P A 2
H2C H 0.934086 0.495743 0.734561 0.111 Uiso 0.4 1 calc R U P A 2
H2D H 0.955048 0.719716 0.735591 0.111 Uiso 0.4 1 calc R U P A 2
C3B C 0.888(2) 0.612(15) 0.604(6) 0.093(7) Uani 0.4 1 d D . P A 2
H3C H 0.907456 0.693614 0.586847 0.111 Uiso 0.4 1 calc R U P A 2
H3D H 0.884876 0.471508 0.585194 0.111 Uiso 0.4 1 calc R U P A 2
C4 C 0.7488(4) 0.7583(8) 0.8483(5) 0.0207(11) Uani 1 1 d . . . . .
C5 C 0.7497(4) 0.7543(8) 0.9273(5) 0.0280(13) Uani 1 1 d . . . . .
C6 C 0.6995(4) 0.6884(12) 0.9880(5) 0.0399(18) Uani 1 1 d . . . . .
H6 H 0.663536 0.648286 0.977863 0.048 Uiso 0.5 1 d . U P . .
C7 C 0.6988(4) 0.6957(12) 0.9135(5) 0.0376(17) Uani 1 1 d . . . . .
H7 H 0.666299 0.653979 0.856069 0.045 Uiso 0.5 1 d . U P . .
C8 C 0.6373(6) 0.661(3) 0.8197(9) 0.040(4) Uani 0.5 1 d . . P . .
H8 H 0.634400 0.670283 0.767962 0.048 Uiso 0.5 1 calc R U P . .
C9 C 0.5871(7) 0.619(4) 0.8057(12) 0.069(7) Uani 0.5 1 d . . P . .
H9 H 0.551330 0.595177 0.745815 0.083 Uiso 0.5 1 calc R U P . .
C10 C 0.5871(7) 0.610(4) 0.8792(12) 0.063(6) Uani 0.5 1 d . . P . .
H10 H 0.552057 0.576729 0.869058 0.076 Uiso 0.5 1 calc R U P . .
C11 C 0.6388(6) 0.650(3) 0.9648(10) 0.039(3) Uani 0.5 1 d . . P . .
H11 H 0.637828 0.655550 1.012761 0.047 Uiso 0.5 1 calc R U P . .
C12 C 0.8711(3) 0.4928(12) 0.8828(5) 0.0380(17) Uani 1 1 d . . . . .
C13 C 0.9381(3) 0.4925(13) 0.9451(5) 0.0387(16) Uani 1 1 d . . . . .
C14 C 0.9690(3) 0.3356(13) 0.9466(8) 0.087(4) Uani 1 1 d G U . . .
H14 H 0.949094 0.200490 0.928327 0.105 Uiso 0.5 1 d . U P . .
C15 C 1.0302(3) 0.3463(13) 0.9994(8) 0.089(4) Uani 1 1 d G U . . .
H15 H 1.049234 0.243916 0.992467 0.107 Uiso 0.5 1 d . U P . .
C16 C 1.0619(4) 0.1777(18) 1.0106(12) 0.104(4) Uani 0.5 1 d G U P . .
H16 H 1.103676 0.184992 1.046750 0.124 Uiso 0.5 1 calc R U P . .
C17 C 1.0324(7) -0.0017(15) 0.9689(13) 0.104(4) Uani 0.5 1 d G U P . .
H17 H 1.054117 -0.116978 0.976564 0.124 Uiso 0.5 1 calc R U P . .
C18 C 0.9713(7) -0.0124(14) 0.9161(12) 0.104(4) Uani 0.5 1 d G U P . .
H18 H 0.951178 -0.135028 0.887564 0.124 Uiso 0.5 1 calc R U P . .
C19 C 0.9396(4) 0.1562(18) 0.9049(11) 0.104(4) Uani 0.5 1 d G U P . .
H19 H 0.897798 0.148893 0.868749 0.124 Uiso 0.5 1 calc R U P . .
N1 N 0.8777(10) 0.621(3) 0.7131(17) 0.057(5) Uani 0.6 1 d . . P A 1
H1 H 0.881222 0.574399 0.758842 0.069 Uiso 0.6 1 calc R U P A 1
N1B N 0.8758(17) 0.710(5) 0.706(3) 0.057(5) Uani 0.4 1 d D . P A 2
H1B H 0.883012 0.760595 0.753912 0.069 Uiso 0.4 1 calc R U P A 2
N2 N 0.8315(3) 0.6937(11) 0.5676(5) 0.0442(16) Uani 1 1 d D . . . .
H2 H 0.801633 0.713555 0.509601 0.053 Uiso 1 1 calc R U . A 1
O1 O 0.7786(2) 0.7332(6) 0.6155(3) 0.0305(11) Uani 1 1 d . . . . .
O2 O 0.76917(19) 0.9086(5) 0.8372(3) 0.0259(10) Uani 1 1 d . . . . .
O3 O 0.72725(18) 0.6089(6) 0.7954(3) 0.0237(9) Uani 1 1 d . . . . .
O4 O 0.8451(2) 0.6203(9) 0.8205(4) 0.0455(14) Uani 1 1 d . . . . .
O5 O 0.6539(2) 0.8655(8) 0.6040(4) 0.0447(13) Uani 1 1 d . . . . .
Ca1 Ca 0.75222(6) 0.75710(15) 0.70497(8) 0.0193(4) Uani 1 1 d . . . . .

loop_
_atom_site_aniso_label
_atom_site_aniso_U_11
_atom_site_aniso_U_22
_atom_site_aniso_U_33
_atom_site_aniso_U_23
_atom_site_aniso_U_13
_atom_site_aniso_U_12
C1 0.031(3) 0.040(4) 0.044(4) 0.004(3) 0.027(4) 0.004(3)
C2 0.051(7) 0.180(15) 0.071(5) 0.025(8) 0.050(6) 0.024(10)
C3 0.051(7) 0.180(15) 0.071(5) 0.025(8) 0.050(6) 0.024(10)
C2B 0.051(7) 0.180(15) 0.071(5) 0.025(8) 0.050(6) 0.024(10)
C3B 0.051(7) 0.180(15) 0.071(5) 0.025(8) 0.050(6) 0.024(10)
C4 0.034(3) 0.016(3) 0.024(4) 0.002(2) 0.024(3) 0.004(2)
C5 0.048(4) 0.009(3) 0.034(5) 0.000(2) 0.030(4) -0.002(2)
C6 0.074(5) 0.022(3) 0.047(4) -0.013(3) 0.049(4) -0.018(4)
C7 0.060(5) 0.024(3) 0.036(4) -0.007(3) 0.034(4) -0.011(4)
C8 0.028(7) 0.075(11) 0.013(6) 0.006(7) 0.011(6) 0.010(7)
C9 0.023(7) 0.12(2) 0.037(9) -0.019(10) 0.009(7) 0.002(10)
C10 0.019(6) 0.124(18) 0.047(10) 0.003(10) 0.021(7) 0.013(9)
C11 0.025(7) 0.056(10) 0.034(8) -0.013(7) 0.019(6) -0.011(6)
C12 0.026(3) 0.035(4) 0.034(4) -0.006(3) 0.011(3) 0.004(3)
C13 0.018(3) 0.038(4) 0.041(4) -0.007(3) 0.010(3) 0.002(3)
C14 0.047(4) 0.063(6) 0.114(7) -0.046(5) 0.035(5) -0.003(4)
C15 0.035(4) 0.076(6) 0.113(8) -0.052(5) 0.028(4) 0.008(4)
C16 0.092(5) 0.089(5) 0.112(6) -0.018(4) 0.058(4) 0.011(4)
C17 0.092(5) 0.089(5) 0.112(6) -0.018(4) 0.058(4) 0.011(4)
C18 0.092(5) 0.089(5) 0.112(6) -0.018(4) 0.058(4) 0.011(4)
C19 0.092(5) 0.089(5) 0.112(6) -0.018(4) 0.058(4) 0.011(4)
N1 0.035(4) 0.094(17) 0.050(6) 0.029(11) 0.031(5) 0.014(11)
N1B 0.035(4) 0.094(17) 0.050(6) 0.029(11) 0.031(5) 0.014(11)
N2 0.049(4) 0.048(4) 0.050(4) 0.009(3) 0.038(3) 0.011(3)
O1 0.038(3) 0.023(2) 0.037(3) -0.0001(17) 0.028(2) -0.0001(18)
O2 0.039(2) 0.0120(19) 0.032(2) 0.0003(15) 0.025(2) -0.0017(16)
O3 0.034(2) 0.0139(19) 0.029(2) -0.0013(15) 0.023(2) -0.0004(16)
O4 0.023(2) 0.065(4) 0.041(3) 0.010(3) 0.018(2) 0.009(2)
O5 0.023(2) 0.045(3) 0.042(3) 0.003(2) 0.011(2) 0.005(2)
Ca1 0.0236(6) 0.0119(5) 0.0234(8) 0.0002(4) 0.0157(7) 0.0008(3)

loop_
_atom_type_symbol
_atom_type_description
_atom_type_scat_dispersion_real
_atom_type_scat_dispersion_imag
_atom_type_scat_source
C C 0.0181 0.0091 'International Tables Vol C Tables 4.2.6.8 and 6.1.1.4'
H H 0.0000 0.0000 'International Tables Vol C Tables 4.2.6.8 and 6.1.1.4'
N N 0.0311 0.0180 'International Tables Vol C Tables 4.2.6.8 and 6.1.1.4'
O O 0.0492 0.0322 'International Tables Vol C Tables 4.2.6.8 and 6.1.1.4'
Ca Ca 0.3641 1.2855 'International Tables Vol C Tables 4.2.6.8 and 6.1.1.4'

loop_
_geom_angle_atom_site_label_1
_geom_angle_atom_site_label_2
_geom_angle_atom_site_label_3
_geom_angle
_geom_angle_site_symmetry_1
_geom_angle_site_symmetry_3
_geom_angle_publ_flag
N1B C1 O1 123.6(19) . . ?
N1B C1 N2 108.8(18) . . ?
O1 C1 N2 126.1(7) . . ?
O1 C1 N1 122.8(11) . . ?
N2 C1 N1 109.8(11) . . ?
N1 C2 C3 106(3) . . ?
N1 C2 H2A 110.5 . . ?
C3 C2 H2A 110.5 . . ?
N1 C2 H2B 110.5 . . ?
C3 C2 H2B 110.5 . . ?
H2A C2 H2B 108.7 . . ?
N2 C3 C2 100(3) . . ?
N2 C3 H3A 111.7 . . ?
C2 C3 H3A 111.7 . . ?
N2 C3 H3B 111.7 . . ?
C2 C3 H3B 111.7 . . ?
H3A C3 H3B 109.5 . . ?
N1B C2B C3B 103(6) . . ?
N1B C2B H2C 111.2 . . ?
C3B C2B H2C 111.2 . . ?
N1B C2B H2D 111.2 . . ?
C3B C2B H2D 111.2 . . ?
H2C C2B H2D 109.1 . . ?
N2 C3B C2B 100(5) . . ?
N2 C3B H3C 111.8 . . ?
C2B C3B H3C 111.8 . . ?
N2 C3B H3D 111.8 . . ?
C2B C3B H3D 111.8 . . ?
H3C C3B H3D 109.6 . . ?
O2 C4 O3 122.4(5) . . ?
O2 C4 C5 119.4(5) . . ?
O3 C4 C5 118.2(5) . . ?
O2 C4 Ca1 60.7(3) . . ?
O3 C4 Ca1 61.7(3) . . ?
C5 C4 Ca1 177.4(6) . . ?
C6 C5 C7 120.7(6) 7_667 . ?
C6 C5 C4 119.2(8) 7_667 . ?
C7 C5 C4 120.0(8) . . ?
C5 C6 C7 118.9(8) 7_667 . ?
C5 C6 C11 123.4(8) 7_667 . ?
C7 C6 C11 116.9(9) . . ?
C5 C6 H6 121.0 7_667 . ?
C7 C6 H6 120.0 . . ?
C11 C6 H6 7.4 . . ?
C5 C7 C6 120.3(8) . . ?
C5 C7 C8 124.5(8) . . ?
C6 C7 C8 114.7(9) . . ?
C5 C7 H7 117.6 . . ?
C6 C7 H7 121.9 . . ?
C8 C7 H7 12.6 . . ?
C9 C8 C7 124.7(13) . . ?
C9 C8 H7 133.1 . . ?
C7 C8 H7 17.4 . . ?
C9 C8 H8 117.6 . . ?
C7 C8 H8 117.6 . . ?
H7 C8 H8 107.0 . . ?
C8 C9 C10 121.3(16) . . ?
C8 C9 H9 119.3 . . ?
C10 C9 H9 119.3 . . ?
C11 C10 C9 118.4(16) . . ?
C11 C10 H10 120.8 . . ?
C9 C10 H10 120.8 . . ?
C10 C11 C6 123.7(13) . . ?
C10 C11 H6 127.5 . . ?
C6 C11 H6 12.2 . . ?
C10 C11 H11 118.1 . . ?
C6 C11 H11 118.1 . . ?
H6 C11 H11 113.0 . . ?
O4 C12 O5 125.3(6) . 4_646 ?
O4 C12 C13 116.1(7) . . ?
O5 C12 C13 118.6(7) 4_646 . ?
C15 C13 C14 118.0(6) 5_767 . ?
C15 C13 C12 120.1(8) 5_767 . ?
C14 C13 C12 121.8(7) . . ?
C13 C14 C15 120.5(7) . . ?
C13 C14 C19 118.9(7) . . ?
C15 C14 C19 120.0 . . ?
C13 C14 H14 116.2 . . ?
C15 C14 H14 119.5 . . ?
C19 C14 H14 12.0 . . ?
C13 C15 C14 121.4(7) 5_767 . ?
C13 C15 C16 117.5(7) 5_767 . ?
C14 C15 C16 120.0 . . ?
C13 C15 H15 120.4 5_767 . ?
C14 C15 H15 118.0 . . ?
C16 C15 H15 15.4 . . ?
C17 C16 C15 120.0 . . ?
C17 C16 H15 114.8 . . ?
C15 C16 H15 28.1 . . ?
C17 C16 H16 120.0 . . ?
C15 C16 H16 120.0 . . ?
H15 C16 H16 117.6 . . ?
C16 C17 C18 120.0 . . ?
C16 C17 H17 120.0 . . ?
C18 C17 H17 120.0 . . ?
C19 C18 C17 120.0 . . ?
C19 C18 H18 120.0 . . ?
C17 C18 H18 120.0 . . ?
C18 C19 C14 120.0 . . ?
C18 C19 H14 116.8 . . ?
C14 C19 H14 27.4 . . ?
C18 C19 H19 120.0 . . ?
C14 C19 H19 120.0 . . ?
H14 C19 H19 115.9 . . ?
C1 N1 C2 105(3) . . ?
C1 N1 H1 127.5 . . ?
C2 N1 H1 127.5 . . ?
C1 N1B C2B 112(5) . . ?
C1 N1B H1B 124.2 . . ?
C2B N1B H1B 124.2 . . ?
C1 N2 C3B 111(4) . . ?
C1 N2 C3 114(2) . . ?
C1 N2 H2 122.8 . . ?
C3 N2 H2 122.8 . . ?
C1 O1 Ca1 135.6(5) . . ?
C4 O2 Ca1 141.0(4) . 4_656 ?
C4 O2 Ca1 93.0(3) . . ?
Ca1 O2 Ca1 102.13(16) 4_656 . ?
C4 O3 Ca1 140.2(4) . 4_646 ?
C4 O3 Ca1 91.8(3) . . ?
Ca1 O3 Ca1 101.03(15) 4_646 . ?
C12 O4 Ca1 142.9(5) . . ?
C12 O5 Ca1 128.3(5) 4_656 . ?
O1 Ca1 O4 86.0(2) . . ?
O1 Ca1 O5 103.7(2) . . ?
O4 Ca1 O5 169.0(2) . . ?
O1 Ca1 O2 79.78(15) . 4_646 ?
O4 Ca1 O2 80.51(18) . 4_646 ?
O5 Ca1 O2 95.96(17) . 4_646 ?
O1 Ca1 O3 81.82(15) . 4_656 ?
O4 Ca1 O3 103.84(18) . 4_656 ?
O5 Ca1 O3 82.93(17) . 4_656 ?
O2 Ca1 O3 160.75(14) 4_646 4_656 ?
O1 Ca1 O2 148.93(16) . . ?
O4 Ca1 O2 81.13(18) . . ?
O5 Ca1 O2 92.65(18) . . ?
O2 Ca1 O2 125.13(12) 4_646 . ?
O3 Ca1 O2 74.10(13) 4_656 . ?
O1 Ca1 O3 152.80(14) . . ?
O4 Ca1 O3 82.80(17) . . ?
O5 Ca1 O3 86.23(18) . . ?
O2 Ca1 O3 73.99(13) 4_646 . ?
O3 Ca1 O3 124.92(12) 4_656 . ?
O2 Ca1 O3 52.64(12) . . ?
O1 Ca1 C4 166.1(2) . . ?
O4 Ca1 C4 80.3(2) . . ?
O5 Ca1 C4 90.1(2) . . ?
O2 Ca1 C4 99.55(16) 4_646 . ?
O3 Ca1 C4 99.67(16) 4_656 . ?
O2 Ca1 C4 26.22(16) . . ?
O3 Ca1 C4 26.43(16) . . ?
O1 Ca1 Ca1 114.21(11) . 4_646 ?
O4 Ca1 Ca1 65.61(15) . 4_646 ?
O5 Ca1 Ca1 105.10(15) . 4_646 ?
O2 Ca1 Ca1 39.64(10) 4_646 4_646 ?
O3 Ca1 Ca1 158.85(12) 4_656 4_646 ?
O2 Ca1 Ca1 85.86(10) . 4_646 ?
O3 Ca1 Ca1 38.73(9) . 4_646 ?
C4 Ca1 Ca1 61.39(12) . 4_646 ?
O1 Ca1 Ca1 122.04(11) . 4_656 ?
O4 Ca1 Ca1 105.87(16) . 4_656 ?
O5 Ca1 Ca1 73.57(14) . 4_656 ?
O2 Ca1 Ca1 157.17(12) 4_646 4_656 ?
O3 Ca1 Ca1 40.25(10) 4_656 4_656 ?
O2 Ca1 Ca1 38.24(9) . 4_656 ?
O3 Ca1 Ca1 84.93(10) . 4_656 ?
C4 Ca1 Ca1 61.06(12) . 4_656 ?
Ca1 Ca1 Ca1 122.43(6) 4_646 4_656 ?

loop_
_geom_bond_atom_site_label_1
_geom_bond_atom_site_label_2
_geom_bond_distance
_geom_bond_site_symmetry_2
_geom_bond_publ_flag
C1 N1B 1.24(4) . ?
C1 O1 1.257(9) . ?
C1 N2 1.319(11) . ?
C1 N1 1.43(2) . ?
C2 N1 1.52(5) . ?
C2 C3 1.53(3) . ?
C2 H2A 0.9900 . ?
C2 H2B 0.9900 . ?
C3 N2 1.50(2) . ?
C3 H3A 0.9900 . ?
C3 H3B 0.9900 . ?
C2B N1B 1.442(10) . ?
C2B C3B 1.521(10) . ?
C2B H2C 0.9900 . ?
C2B H2D 0.9900 . ?
C3B N2 1.441(10) . ?
C3B H3C 0.9900 . ?
C3B H3D 0.9900 . ?
C4 O2 1.258(7) . ?
C4 O3 1.266(7) . ?
C4 C5 1.513(8) . ?
C4 Ca1 2.843(5) . ?
C5 C6 1.380(12) 7_667 ?
C5 C7 1.407(12) . ?
C6 C7 1.429(9) . ?
C6 C11 1.566(16) . ?
C6 H6 0.9883 . ?
C7 C8 1.543(16) . ?
C7 H7 0.9240 . ?
C8 C9 1.36(2) . ?
C8 H7 0.6723 . ?
C8 H8 0.9500 . ?
C9 C10 1.42(3) . ?
C9 H9 0.9500 . ?
C10 C11 1.37(2) . ?
C10 H10 0.9500 . ?
C11 H6 0.5998 . ?
C11 H11 0.9500 . ?
C12 O4 1.253(10) . ?
C12 O5 1.258(10) 4_646 ?
C12 C13 1.514(8) . ?
C13 C15 1.372(17) 5_767 ?
C13 C14 1.379(10) . ?
C14 C15 1.3900 . ?
C14 C19 1.3900 . ?
C14 H14 1.0078 . ?
C15 C16 1.3900 . ?
C15 H15 0.9502 . ?
C16 C17 1.3900 . ?
C16 H15 0.5373 . ?
C16 H16 0.9500 . ?
C17 C18 1.3900 . ?
C17 H17 0.9500 . ?
C18 C19 1.3900 . ?
C18 H18 0.9500 . ?
C19 H14 0.4550 . ?
C19 H19 0.9500 . ?
N1 H1 0.8800 . ?
N1B H1B 0.8800 . ?
N2 H2 0.8800 . ?
O1 Ca1 2.322(5) . ?
O2 Ca1 2.409(4) 4_656 ?
O2 Ca1 2.483(4) . ?
O3 Ca1 2.426(4) 4_646 ?
O3 Ca1 2.505(4) . ?
O4 Ca1 2.331(5) . ?
O5 Ca1 2.334(5) . ?
Ca1 Ca1 3.8059(11) 4_646 ?
Ca1 Ca1 3.8059(11) 4_656 ?

loop_
_geom_hbond_atom_site_label_D
_geom_hbond_atom_site_label_H
_geom_hbond_atom_site_label_A
_geom_hbond_distance_DH
_geom_hbond_distance_HA
_geom_hbond_distance_DA
_geom_hbond_angle_DHA
_geom_hbond_site_symmetry_A
_geom_hbond_publ_flag
N1^a H1^a O4 0.88 2.08 2.80(2) 139.3 . yes
N1B^b H1B^b O4 0.88 2.38 2.96(3) 123.3 . yes
N2 H2^a O1 0.88 2.05 2.910(9) 166.9 7_666 yes

loop_
_geom_torsion_atom_site_label_1
_geom_torsion_atom_site_label_2
_geom_torsion_atom_site_label_3
_geom_torsion_atom_site_label_4
_geom_torsion
_geom_torsion_site_symmetry_1
_geom_torsion_site_symmetry_2
_geom_torsion_site_symmetry_3
_geom_torsion_site_symmetry_4
_geom_torsion_publ_flag
N1 C2 C3 N2 13(5) . . . . ?
N1B C2B C3B N2 2(8) . . . . ?
O2 C4 C5 C6 -45.7(11) . . . 7_667 ?
O3 C4 C5 C6 134.6(7) . . . 7_667 ?
O2 C4 C5 C7 133.3(8) . . . . ?
O3 C4 C5 C7 -46.5(10) . . . . ?
C6 C5 C7 C6 -2.1(15) 7_667 . . . ?
C4 C5 C7 C6 179.0(7) . . . . ?
C6 C5 C7 C8 169.9(10) 7_667 . . . ?
C4 C5 C7 C8 -9.0(14) . . . . ?
C5 C6 C7 C5 2.0(15) 7_667 . . . ?
C11 C6 C7 C5 171.9(9) . . . . ?
C5 C6 C7 C8 -170.7(9) 7_667 . . . ?
C11 C6 C7 C8 -0.9(16) . . . . ?
C5 C7 C8 C9 -174.9(18) . . . . ?
C6 C7 C8 C9 -3(2) . . . . ?
C7 C8 C9 C10 2(4) . . . . ?
C8 C9 C10 C11 2(4) . . . . ?
C9 C10 C11 C6 -5(3) . . . . ?
C5 C6 C11 C10 174.3(16) 7_667 . . . ?
C7 C6 C11 C10 5(2) . . . . ?
O4 C12 C13 C15 65.9(18) . . . 5_767 ?
O5 C12 C13 C15 -115.3(18) 4_646 . . 5_767 ?
O4 C12 C13 C14 -112.3(11) . . . . ?
O5 C12 C13 C14 66.5(13) 4_646 . . . ?
C15 C13 C14 C15 -3.1(16) 5_767 . . . ?
C12 C13 C14 C15 175.1(10) . . . . ?
C15 C13 C14 C19 168(2) 5_767 . . . ?
C12 C13 C14 C19 -13.9(13) . . . . ?
C13 C14 C15 C13 3.3(19) . . . 5_767 ?
C19 C14 C15 C13 -167.6(13) . . . 5_767 ?
C13 C14 C15 C16 170.9(13) . . . . ?
C19 C14 C15 C16 0.0 . . . . ?
C13 C15 C16 C17 168.1(13) 5_767 . . . ?
C14 C15 C16 C17 0.0 . . . . ?
C15 C16 C17 C18 0.0 . . . . ?
C16 C17 C18 C19 0.0 . . . . ?
C17 C18 C19 C14 0.0 . . . . ?
C13 C14 C19 C18 -171.0(13) . . . . ?
C15 C14 C19 C18 0.0 . . . . ?
O1 C1 N1 C2 -172(4) . . . . ?
N2 C1 N1 C2 21(4) . . . . ?
C3 C2 N1 C1 -21(6) . . . . ?
O1 C1 N1B C2B 169(8) . . . . ?
N2 C1 N1B C2B -24(8) . . . . ?
C3B C2B N1B C1 14(10) . . . . ?
N1B C1 N2 C3B 26(5) . . . . ?
O1 C1 N2 C3B -168(5) . . . . ?
O1 C1 N2 C3 -179(3) . . . . ?
N1 C1 N2 C3 -12(3) . . . . ?
C2B C3B N2 C1 -15(6) . . . . ?
C2 C3 N2 C1 -1(4) . . . . ?
N1B C1 O1 Ca1 -15(2) . . . . ?
N2 C1 O1 Ca1 -179.7(6) . . . . ?
N1 C1 O1 Ca1 14.9(16) . . . . ?
O3 C4 O2 Ca1 110.4(7) . . . 4_656 ?
C5 C4 O2 Ca1 -69.3(11) . . . 4_656 ?
Ca1 C4 O2 Ca1 113.6(6) . . . 4_656 ?
O3 C4 O2 Ca1 -3.2(7) . . . . ?
C5 C4 O2 Ca1 177.1(7) . . . . ?
O2 C4 O3 Ca1 112.8(7) . . . 4_646 ?
C5 C4 O3 Ca1 -67.4(10) . . . 4_646 ?
Ca1 C4 O3 Ca1 109.7(5) . . . 4_646 ?
O2 C4 O3 Ca1 3.2(7) . . . . ?
C5 C4 O3 Ca1 -177.1(7) . . . . ?
O5 C12 O4 Ca1 8.3(15) 4_646 . . . ?
C13 C12 O4 Ca1 -173.0(6) . . . . ?
